data_4034937
loop_
_publ_author_name
'Hao, Tao-Tao'
'Liang, Hao-Ran'
'Ou-Yang, Ying-Han'
'Yin, Chang-Zhen'
'Zheng, Xue-Li'
'Yuan, Mao-Lin'
'Li, Rui-Xiang'
'Fu, Hai-Yan'
'Chen, Hua'

_publ_section_title
;
 Palladium-Catalyzed Domino Reaction for Stereoselective Synthesis of
 Multisubstituted Olefins: Construction of Blue Luminogens.
;
_journal_issue 8
_journal_name_full 'The Journal of organic chemistry'
_journal_page_first 4441
_journal_page_last 4454
_journal_paper_doi 10.1021/acs.joc.8b00150
_journal_volume 83
_journal_year 2018
_chemical_formula_moiety 'C26 H24 O S'
_chemical_formula_sum 'C26 H24 O S'
_chemical_formula_weight 384.51
_space_group_crystal_system monoclinic
_space_group_IT_number 14
_space_group_name_Hall '-P 2yn'
_space_group_name_H-M_alt 'P 1 21/n 1'
_atom_sites_solution_hydrogens geom
_atom_sites_solution_primary dual
_audit_creation_date 2017-10-10
_audit_creation_method
;
Olex2 1.2
(compiled 2017.08.10 svn.r3458 for OlexSys, GUI svn.r5381)
;
_cell_angle_alpha 90
_cell_angle_beta 104.009(4)
_cell_angle_gamma 90
_cell_formula_units_Z 4
_cell_length_a 11.1052(4)
_cell_length_b 10.7198(4)
_cell_length_c 17.6163(6)
_cell_measurement_reflns_used 4180
_cell_measurement_temperature 294.2(4)
_cell_measurement_theta_max 72.0490
_cell_measurement_theta_min 4.2590
_cell_volume 2034.77(13)
_computing_cell_refinement
;
CrysAlisPro, Agilent Technologies,
Version 1.171.37.35 (release 13-08-2014 CrysAlis171 .NET)
(compiled Aug 13 2014,18:06:01)
;
_computing_data_collection
;
CrysAlisPro, Agilent Technologies,
Version 1.171.37.35 (release 13-08-2014 CrysAlis171 .NET)
(compiled Aug 13 2014,18:06:01)
;
_computing_data_reduction
;
CrysAlisPro, Agilent Technologies,
Version 1.171.37.35 (release 13-08-2014 CrysAlis171 .NET)
(compiled Aug 13 2014,18:06:01)
;
_computing_molecular_graphics 'Olex2 (Dolomanov et al., 2009)'
_computing_publication_material 'Olex2 (Dolomanov et al., 2009)'
_computing_structure_refinement 'ShelXL (Sheldrick, 2015)'
_computing_structure_solution 'ShelXT (Sheldrick, 2015)'
_diffrn_ambient_environment air
_diffrn_ambient_temperature 294.2(4)
_diffrn_detector 'CCD plate'
_diffrn_detector_area_resol_mean 15.9595
_diffrn_detector_type EosS2
_diffrn_measured_fraction_theta_full 0.999
_diffrn_measured_fraction_theta_max 0.978
_diffrn_measurement_details
;
#__ type_ start__ end____ width___ exp.time_
  1 omega    1.00   75.00   1.0000    2.8200
omega____ theta____ kappa____ phi______ frames
    -       36.4171  -99.0000  150.0000 74

#__ type_ start__ end____ width___ exp.time_
  2 omega   23.00   90.00   1.0000    2.8200
omega____ theta____ kappa____ phi______ frames
    -       36.4171 -125.0000  -60.0000 67

#__ type_ start__ end____ width___ exp.time_
  3 omega    1.00   75.00   1.0000    2.8200
omega____ theta____ kappa____ phi______ frames
    -       36.4171  -99.0000   30.0000 74

#__ type_ start__ end____ width___ exp.time_
  4 omega   23.00   90.00   1.0000    2.8200
omega____ theta____ kappa____ phi______ frames
    -       36.4171 -125.0000  120.0000 67

#__ type_ start__ end____ width___ exp.time_
  5 omega   20.00  104.00   1.0000    2.8200
omega____ theta____ kappa____ phi______ frames
    -       36.4171   57.0000   60.0000 84

#__ type_ start__ end____ width___ exp.time_
  6 omega  -35.00   66.00   1.0000    2.8200
omega____ theta____ kappa____ phi______ frames
    -       36.4171  -19.0000  150.0000 101

#__ type_ start__ end____ width___ exp.time_
  7 omega   38.00   91.00   1.0000   11.2800
omega____ theta____ kappa____ phi______ frames
    -      108.0000  -30.0000 -150.0000 53

#__ type_ start__ end____ width___ exp.time_
  8 omega   40.00   98.00   1.0000   11.2800
omega____ theta____ kappa____ phi______ frames
    -      108.0000  -45.0000  -90.0000 58

#__ type_ start__ end____ width___ exp.time_
  9 omega   41.00  126.00   1.0000   11.2800
omega____ theta____ kappa____ phi______ frames
    -      108.0000  -61.0000  150.0000 85

#__ type_ start__ end____ width___ exp.time_
 10 omega   91.00  176.00   1.0000   11.2800
omega____ theta____ kappa____ phi______ frames
    -      108.0000   45.0000  -60.0000 85

#__ type_ start__ end____ width___ exp.time_
 11 omega   40.00   98.00   1.0000   11.2800
omega____ theta____ kappa____ phi______ frames
    -      108.0000  -45.0000   60.0000 58

#__ type_ start__ end____ width___ exp.time_
 12 omega   91.00  176.00   1.0000   11.2800
omega____ theta____ kappa____ phi______ frames
    -      108.0000   45.0000 -180.0000 85

#__ type_ start__ end____ width___ exp.time_
 13 omega   40.00   98.00   1.0000   11.2800
omega____ theta____ kappa____ phi______ frames
    -      108.0000  -45.0000    0.0000 58

#__ type_ start__ end____ width___ exp.time_
 14 omega   38.00   91.00   1.0000   11.2800
omega____ theta____ kappa____ phi______ frames
    -      108.0000  -30.0000  -60.0000 53

#__ type_ start__ end____ width___ exp.time_
 15 omega   38.00  116.00   1.0000   11.2800
omega____ theta____ kappa____ phi______ frames
    -      108.0000 -111.0000   60.0000 78

#__ type_ start__ end____ width___ exp.time_
 16 omega   20.00  104.00   1.0000    2.8200
omega____ theta____ kappa____ phi______ frames
    -       36.4171   57.0000  -60.0000 84

#__ type_ start__ end____ width___ exp.time_
 17 omega   20.00   65.00   1.0000    2.8200
omega____ theta____ kappa____ phi______ frames
    -       36.4171   57.0000  120.0000 45

#__ type_ start__ end____ width___ exp.time_
 18 omega   18.00  103.00   1.0000    2.8200
omega____ theta____ kappa____ phi______ frames
    -       36.4171   62.0000 -179.0000 85
;
_diffrn_measurement_device 'four-circle diffractometer'
_diffrn_measurement_device_type 'New Gemini, Dual, Cu at zero, EosS2'
_diffrn_measurement_method '\w scans'
_diffrn_orient_matrix_UB_11 0.0600785000
_diffrn_orient_matrix_UB_12 -0.0389395000
_diffrn_orient_matrix_UB_13 0.0849150000
_diffrn_orient_matrix_UB_21 -0.0831452000
_diffrn_orient_matrix_UB_22 0.0939600000
_diffrn_orient_matrix_UB_23 0.0298401000
_diffrn_orient_matrix_UB_31 -0.0995546000
_diffrn_orient_matrix_UB_32 -0.1015480000
_diffrn_orient_matrix_UB_33 -0.0050240000
_diffrn_radiation_monochromator graphite
_diffrn_radiation_probe x-ray
_diffrn_radiation_type CuK\a
_diffrn_radiation_wavelength 1.54184
_diffrn_reflns_av_R_equivalents 0.0308
_diffrn_reflns_av_unetI/netI 0.0239
_diffrn_reflns_Laue_measured_fraction_full 0.999
_diffrn_reflns_Laue_measured_fraction_max 0.978
_diffrn_reflns_limit_h_max 11
_diffrn_reflns_limit_h_min -13
_diffrn_reflns_limit_k_max 12
_diffrn_reflns_limit_k_min -12
_diffrn_reflns_limit_l_max 21
_diffrn_reflns_limit_l_min -17
_diffrn_reflns_number 11570
_diffrn_reflns_point_group_measured_fraction_full 0.999
_diffrn_reflns_point_group_measured_fraction_max 0.978
_diffrn_reflns_theta_full 67.684
_diffrn_reflns_theta_max 72.618
_diffrn_reflns_theta_min 4.288
_diffrn_source 'Enhance (Cu) X-ray Source'
_exptl_absorpt_coefficient_mu 1.499
_exptl_absorpt_correction_T_max 1.00000
_exptl_absorpt_correction_T_min 0.57460
_exptl_absorpt_correction_type multi-scan
_exptl_absorpt_process_details
;
CrysAlisPro, Agilent Technologies,
Version 1.171.37.35 (release 13-08-2014 CrysAlis171 .NET)
(compiled Aug 13 2014,18:06:01)
Empirical absorption correction using spherical harmonics,
 implemented in SCALE3 ABSPACK scaling algorithm.
;
_exptl_crystal_colour 'clear light colourless'
_exptl_crystal_colour_lustre clear
_exptl_crystal_colour_modifier light
_exptl_crystal_colour_primary colourless
_exptl_crystal_density_diffrn 1.255
_exptl_crystal_description plate
_exptl_crystal_F_000 816
_exptl_crystal_size_max 0.55
_exptl_crystal_size_mid 0.4
_exptl_crystal_size_min 0.1
_refine_diff_density_max 0.460
_refine_diff_density_min -0.356
_refine_diff_density_rms 0.056
_refine_ls_extinction_method none
_refine_ls_goodness_of_fit_ref 1.027
_refine_ls_hydrogen_treatment constr
_refine_ls_matrix_type full
_refine_ls_number_parameters 256
_refine_ls_number_reflns 3957
_refine_ls_number_restraints 0
_refine_ls_restrained_S_all 1.027
_refine_ls_R_factor_all 0.0719
_refine_ls_R_factor_gt 0.0635
_refine_ls_shift/su_max 0.000
_refine_ls_shift/su_mean 0.000
_refine_ls_structure_factor_coef Fsqd
_refine_ls_weighting_details 'w=1/[\s^2^(Fo^2^)+(0.1219P)^2^+0.4842P] where P=(Fo^2^+2Fc^2^)/3'
_refine_ls_weighting_scheme calc
_refine_ls_wR_factor_gt 0.1804
_refine_ls_wR_factor_ref 0.1916
_reflns_Friedel_coverage 0.000
_reflns_number_gt 3298
_reflns_number_total 3957
_reflns_threshold_expression 'I > 2\s(I)'
_cod_data_source_file jo8b00150_si_002.cif
_cod_data_source_block ch-htt-410_cmpd_5w
_cod_database_code 4034937
_shelx_shelxl_version_number 2014/7
_shelx_space_group_comment
;
The symmetry employed for this shelxl refinement is uniquely defined
by the following loop, which should always be used as a source of
symmetry information in preference to the above space-group names.
They are only intended as comments.
;
_reflns_odcompleteness_completeness 99.82
_reflns_odcompleteness_iscentric 1
_reflns_odcompleteness_theta 66.97
_olex2_refinement_description
;
1. Fixed Uiso
 At 1.2 times of:
  All C(H) groups, All C(H,H) groups
 At 1.5 times of:
  All C(H,H,H) groups
2. Shared sites
{C003, S0}
{S001, C0}
3. Uiso/Uaniso restraints and constraints
Uanis(C003) = Uanis(S0)
Uanis(S0) = Uanis(C003)
Uanis(S001) = Uanis(C0)
Uanis(C0) = Uanis(S001)
4. Others
 Sof(H00U)=Sof(S0)=1-FVAR(1)
 Sof(S001)=Sof(H00V)=FVAR(1)
 Sof(H00W)=Sof(C0)=Sof(H0)=1-FVAR(2)
 Sof(C003)=Sof(H003)=Sof(H00T)=FVAR(2)
5.a Ternary CH refined with riding coordinates:
 C008(H008), C009(H009), C00H(H00H), C00K(H00K)
5.b Secondary CH2 refined with riding coordinates:
 C00I(H00A,H00C), C00L(H00E,H00I), C00O(H00P,H00Q)
5.c Aromatic/amide H refined with riding coordinates:
 C003(H003), C00B(H00B), C00D(H00D), C00F(H00F), C00G(H00G), C00J(H00J),
 C00M(H00M), C00P(H00R), C00Q(H00S), C00R(H00T), C00R(H00U), C00S(H00V),
 C00S(H00W), C0(H0)
5.d Idealised Me refined as rotating group:
 C00N(H00L,H00N,H00O)
;
_olex2_submission_special_instructions 'No special instructions were received'

loop_
_space_group_symop_operation_xyz
'x, y, z'
'-x+1/2, y+1/2, -z+1/2'
'-x, -y, -z'
'x-1/2, -y-1/2, z-1/2'

loop_
_atom_site_label
_atom_site_type_symbol
_atom_site_fract_x
_atom_site_fract_y
_atom_site_fract_z
_atom_site_U_iso_or_equiv
_atom_site_adp_type
_atom_site_occupancy
_atom_site_site_symmetry_order
_atom_site_calc_flag
_atom_site_refinement_flags_posn
_atom_site_refinement_flags_occupancy
_atom_site_disorder_assembly
_atom_site_disorder_group
S001 S 0.65026(9) 0.94058(9) 0.77050(4) 0.0636(4) Uani 0.635(6) 1 d . P A 1
O002 O 0.70795(17) 0.93435(16) 0.36082(9) 0.0626(5) Uani 1 1 d . . . .
C003 C 0.48644(19) 0.75718(15) 0.78404(9) 0.0918(7) Uani 0.638(18) 1 d . P A 1
H003 H 0.4267 0.6946 0.7745 0.110 Uiso 0.638(18) 1 calc R P A 1
C004 C 0.54316(17) 0.81949(18) 0.50182(11) 0.0435(4) Uani 1 1 d . . . .
C005 C 0.62974(18) 0.87643(18) 0.46750(11) 0.0447(4) Uani 1 1 d . . . .
C006 C 0.52074(18) 0.79476(18) 0.64148(11) 0.0444(4) Uani 1 1 d . . . .
C007 C 0.57944(18) 0.83777(18) 0.58742(11) 0.0433(4) Uani 1 1 d . . . .
C008 C 0.69986(19) 0.91189(18) 0.60608(11) 0.0451(4) Uani 1 1 d . . . .
H008 H 0.6907 0.9901 0.6329 0.054 Uiso 1 1 calc R . . .
C009 C 0.7335(2) 0.93675(19) 0.52629(12) 0.0481(5) Uani 1 1 d . . . .
H009 H 0.7383 1.0263 0.5163 0.058 Uiso 1 1 calc R . . .
C00A C 0.41552(19) 0.70460(19) 0.61907(11) 0.0471(5) Uani 1 1 d . . . .
C00B C 0.2905(2) 0.7424(2) 0.60643(13) 0.0548(5) Uani 1 1 d . . . .
H00B H 0.2719 0.8256 0.6134 0.066 Uiso 1 1 calc R . . .
C00C C 0.6161(2) 0.87517(19) 0.38686(12) 0.0496(5) Uani 1 1 d . . . .
C00D C 0.4388(2) 0.7612(2) 0.45341(12) 0.0531(5) Uani 1 1 d . . . .
H00D H 0.3793 0.7233 0.4748 0.064 Uiso 1 1 calc R . . .
C00E C 0.5526(2) 0.8262(2) 0.72537(12) 0.0497(5) Uani 1 1 d . . . .
C00F C 0.5143(2) 0.8170(2) 0.33977(12) 0.0572(5) Uani 1 1 d . . . .
H00F H 0.5042 0.8148 0.2858 0.069 Uiso 1 1 calc R . . .
C00G C 0.4393(2) 0.5768(2) 0.60904(15) 0.0600(6) Uani 1 1 d . . . .
H00G H 0.5204 0.5482 0.6166 0.072 Uiso 1 1 calc R . . .
C00H C 0.81263(19) 0.8365(2) 0.65165(13) 0.0531(5) Uani 1 1 d . . . .
H00H H 0.7971 0.7870 0.6951 0.064 Uiso 1 1 calc R . . .
C00I C 0.8463(2) 0.7596(2) 0.58622(15) 0.0586(6) Uani 1 1 d . . . .
H00A H 0.9229 0.7130 0.6039 0.070 Uiso 1 1 calc R . . .
H00C H 0.7798 0.7046 0.5600 0.070 Uiso 1 1 calc R . . .
C00J C 0.4267(2) 0.7615(2) 0.37370(13) 0.0592(6) Uani 1 1 d . . . .
H00J H 0.3577 0.7234 0.3415 0.071 Uiso 1 1 calc R . . .
C00K C 0.8609(2) 0.8738(2) 0.53694(14) 0.0577(6) Uani 1 1 d . . . .
H00K H 0.8839 0.8543 0.4880 0.069 Uiso 1 1 calc R . . .
C00L C 0.9231(2) 0.9264(3) 0.67449(15) 0.0693(7) Uani 1 1 d . . . .
H00E H 0.9920 0.8882 0.7118 0.083 Uiso 1 1 calc R . . .
H00I H 0.8998 1.0029 0.6967 0.083 Uiso 1 1 calc R . . .
C00M C 0.1975(2) 0.6584(3) 0.58421(16) 0.0730(7) Uani 1 1 d . . . .
H00M H 0.1156 0.6851 0.5746 0.088 Uiso 1 1 calc R . . .
C00N C 0.6999(3) 0.9325(3) 0.27905(14) 0.0710(7) Uani 1 1 d . . . .
H00L H 0.6231 0.9698 0.2517 0.106 Uiso 1 1 calc GR . . .
H00N H 0.7032 0.8478 0.2619 0.106 Uiso 1 1 calc GR . . .
H00O H 0.7680 0.9786 0.2683 0.106 Uiso 1 1 calc GR . . .
C00O C 0.9567(2) 0.9515(3) 0.59468(16) 0.0709(7) Uani 1 1 d . . . .
H00P H 0.9489 1.0394 0.5812 0.085 Uiso 1 1 calc R . . .
H00Q H 1.0405 0.9242 0.5961 0.085 Uiso 1 1 calc R . . .
C00P C 0.3411(3) 0.4951(2) 0.58802(16) 0.0746(7) Uani 1 1 d . . . .
H00R H 0.3566 0.4109 0.5821 0.089 Uiso 1 1 calc R . . .
C00Q C 0.2223(3) 0.5352(3) 0.57576(16) 0.0754(8) Uani 1 1 d . . . .
H00S H 0.1573 0.4786 0.5615 0.090 Uiso 1 1 calc R . . .
C00R C 0.5481(3) 0.8222(3) 0.86006(16) 0.0868(9) Uani 1 1 d . . . .
H00T H 0.5314 0.7987 0.9073 0.104 Uiso 0.638(18) 1 calc R P A 1
H00U H 0.5314 0.7987 0.9073 0.104 Uiso 0.365(6) 1 calc R P A 2
C00S C 0.6278(3) 0.9149(3) 0.85644(17) 0.0811(8) Uani 1 1 d . . . .
H00V H 0.6673 0.9609 0.9002 0.097 Uiso 0.635(6) 1 calc R P A 1
H00W H 0.6673 0.9609 0.9002 0.097 Uiso 0.362(18) 1 calc R P A 2
S0 S 0.48644(19) 0.75718(15) 0.78404(9) 0.0918(7) Uani 0.365(6) 1 d . P A 2
C0 C 0.65026(9) 0.94058(9) 0.77050(4) 0.0636(4) Uani 0.362(18) 1 d . P A 2
H0 H 0.6994 0.9979 0.7521 0.076 Uiso 0.362(18) 1 calc R P A 2

loop_
_atom_site_aniso_label
_atom_site_aniso_U_11
_atom_site_aniso_U_22
_atom_site_aniso_U_33
_atom_site_aniso_U_23
_atom_site_aniso_U_13
_atom_site_aniso_U_12
S001 0.0757(6) 0.0700(6) 0.0440(4) -0.0022(3) 0.0123(4) 0.0039(4)
O002 0.0783(11) 0.0683(10) 0.0468(8) 0.0021(7) 0.0264(8) -0.0101(8)
C003 0.1362(15) 0.0831(11) 0.0589(8) 0.0017(6) 0.0287(8) 0.0037(9)
C004 0.0451(10) 0.0439(10) 0.0418(9) 0.0016(7) 0.0112(8) 0.0074(8)
C005 0.0521(10) 0.0410(10) 0.0417(10) 0.0009(7) 0.0124(8) 0.0034(8)
C006 0.0463(10) 0.0452(10) 0.0429(9) 0.0015(8) 0.0133(8) 0.0067(8)
C007 0.0453(10) 0.0426(9) 0.0417(9) 0.0005(7) 0.0102(7) 0.0059(8)
C008 0.0525(11) 0.0425(9) 0.0407(9) -0.0016(7) 0.0122(8) -0.0015(8)
C009 0.0593(12) 0.0426(10) 0.0438(10) 0.0005(8) 0.0156(9) -0.0057(8)
C00A 0.0519(11) 0.0510(11) 0.0409(9) 0.0049(8) 0.0158(8) 0.0025(9)
C00B 0.0582(12) 0.0585(13) 0.0544(12) 0.0006(9) 0.0266(10) 0.0043(10)
C00C 0.0624(12) 0.0449(10) 0.0440(10) 0.0020(8) 0.0179(9) 0.0047(9)
C00D 0.0477(11) 0.0639(13) 0.0467(11) -0.0005(9) 0.0094(8) -0.0025(9)
C00E 0.0552(11) 0.0514(11) 0.0439(10) 0.0025(8) 0.0148(8) 0.0092(9)
C00F 0.0710(14) 0.0623(13) 0.0374(10) -0.0011(9) 0.0115(9) 0.0058(11)
C00G 0.0605(13) 0.0517(12) 0.0641(13) 0.0052(10) 0.0078(10) 0.0017(10)
C00H 0.0477(11) 0.0614(12) 0.0487(11) 0.0095(9) 0.0089(8) -0.0058(9)
C00I 0.0450(11) 0.0569(12) 0.0741(15) 0.0057(11) 0.0145(10) 0.0035(9)
C00J 0.0592(13) 0.0694(14) 0.0447(11) -0.0046(10) 0.0043(9) -0.0042(11)
C00K 0.0530(12) 0.0663(14) 0.0584(12) -0.0001(10) 0.0223(10) -0.0077(10)
C00L 0.0580(13) 0.0843(17) 0.0602(13) 0.0055(12) 0.0040(11) -0.0203(12)
C00M 0.0541(13) 0.101(2) 0.0687(15) -0.0012(14) 0.0248(11) -0.0053(13)
C00N 0.0827(17) 0.0890(19) 0.0488(12) 0.0056(12) 0.0307(12) 0.0074(14)
C00O 0.0578(13) 0.0825(17) 0.0728(15) 0.0067(13) 0.0163(11) -0.0218(12)
C00P 0.091(2) 0.0517(13) 0.0780(17) -0.0008(12) 0.0146(14) -0.0080(13)
C00Q 0.0785(18) 0.0803(18) 0.0687(15) -0.0010(13) 0.0201(13) -0.0255(15)
C00R 0.122(3) 0.095(2) 0.0514(14) 0.0131(14) 0.0368(15) 0.014(2)
C00S 0.094(2) 0.0773(18) 0.0645(16) -0.0173(13) 0.0053(14) 0.0166(16)
S0 0.1362(15) 0.0831(11) 0.0589(8) 0.0017(6) 0.0287(8) 0.0037(9)
C0 0.0757(6) 0.0700(6) 0.0440(4) -0.0022(3) 0.0123(4) 0.0039(4)

loop_
_atom_type_symbol
_atom_type_description
_atom_type_scat_dispersion_real
_atom_type_scat_dispersion_imag
_atom_type_scat_source
C C 0.0181 0.0091 'International Tables Vol C Tables 4.2.6.8 and 6.1.1.4'
H H 0.0000 0.0000 'International Tables Vol C Tables 4.2.6.8 and 6.1.1.4'
O O 0.0492 0.0322 'International Tables Vol C Tables 4.2.6.8 and 6.1.1.4'
S S 0.3331 0.5567 'International Tables Vol C Tables 4.2.6.8 and 6.1.1.4'

loop_
_geom_angle_atom_site_label_1
_geom_angle_atom_site_label_2
_geom_angle_atom_site_label_3
_geom_angle
C00S S001 C00E 95.12(14)
C00C O002 C00N 117.6(2)
C00E C003 H003 129.8
C00R C003 H003 129.8
C00R C003 C00E 100.34(18)
C005 C004 C007 109.78(17)
C005 C004 C00D 118.97(18)
C00D C004 C007 131.20(18)
C004 C005 C009 112.66(16)
C00C C005 C004 121.47(19)
C00C C005 C009 125.86(18)
C007 C006 C00A 120.77(18)
C007 C006 C00E 125.91(19)
C00E C006 C00A 113.30(17)
C004 C007 C008 107.35(16)
C006 C007 C004 127.76(19)
C006 C007 C008 124.86(17)
C007 C008 H008 111.3
C007 C008 C009 106.50(15)
C007 C008 C00H 113.55(16)
C009 C008 H008 111.3
C00H C008 H008 111.3
C00H C008 C009 102.50(16)
C005 C009 C008 103.70(16)
C005 C009 H009 111.4
C005 C009 C00K 115.24(17)
C008 C009 H009 111.4
C00K C009 C008 103.23(16)
C00K C009 H009 111.4
C00B C00A C006 122.16(19)
C00B C00A C00G 117.7(2)
C00G C00A C006 120.11(19)
C00A C00B H00B 119.8
C00M C00B C00A 120.4(2)
C00M C00B H00B 119.8
O002 C00C C005 115.51(19)
O002 C00C C00F 125.18(19)
C00F C00C C005 119.30(19)
C004 C00D H00D 120.7
C00J C00D C004 118.6(2)
C00J C00D H00D 120.7
C003 C00E S001 111.99(13)
C006 C00E S001 127.20(16)
C006 C00E C003 120.67(18)
C006 C00E S0 120.67(18)
C006 C00E C0 127.20(16)
S0 C00E C0 111.99(13)
C00C C00F H00F 120.3
C00C C00F C00J 119.41(19)
C00J C00F H00F 120.3
C00A C00G H00G 120.3
C00P C00G C00A 119.3(2)
C00P C00G H00G 120.3
C008 C00H H00H 114.6
C00I C00H C008 101.84(17)
C00I C00H H00H 114.6
C00L C00H C008 107.75(19)
C00L C00H H00H 114.6
C00L C00H C00I 102.08(19)
C00H C00I H00A 112.9
C00H C00I H00C 112.9
H00A C00I H00C 110.3
C00K C00I C00H 94.28(18)
C00K C00I H00A 112.9
C00K C00I H00C 112.9
C00D C00J C00F 122.2(2)
C00D C00J H00J 118.9
C00F C00J H00J 118.9
C009 C00K H00K 114.5
C00I C00K C009 101.51(16)
C00I C00K H00K 114.5
C00O C00K C009 108.3(2)
C00O C00K C00I 102.2(2)
C00O C00K H00K 114.5
C00H C00L H00E 111.2
C00H C00L H00I 111.2
C00H C00L C00O 102.83(19)
H00E C00L H00I 109.1
C00O C00L H00E 111.2
C00O C00L H00I 111.2
C00B C00M H00M 119.5
C00B C00M C00Q 121.0(3)
C00Q C00M H00M 119.5
O002 C00N H00L 109.5
O002 C00N H00N 109.5
O002 C00N H00O 109.5
H00L C00N H00N 109.5
H00L C00N H00O 109.5
H00N C00N H00O 109.5
C00K C00O C00L 103.03(18)
C00K C00O H00P 111.2
C00K C00O H00Q 111.2
C00L C00O H00P 111.2
C00L C00O H00Q 111.2
H00P C00O H00Q 109.1
C00G C00P H00R 119.4
C00Q C00P C00G 121.2(3)
C00Q C00P H00R 119.4
C00M C00Q H00S 119.9
C00P C00Q C00M 120.3(3)
C00P C00Q H00S 119.9
C003 C00R H00T 121.3
C00S C00R C003 117.4(2)
C00S C00R H00T 121.3
C00S C00R H00U 121.3
C00S C00R S0 117.4(2)
S0 C00R H00U 121.3
S001 C00S H00V 122.5
C00R C00S S001 115.1(2)
C00R C00S H00V 122.5
C00R C00S H00W 122.5
C00R C00S C0 115.1(2)
C0 C00S H00W 122.5
C00R S0 C00E 100.34(18)
C00E C0 H0 132.4
C00S C0 C00E 95.12(14)
C00S C0 H0 132.4

loop_
_geom_bond_atom_site_label_1
_geom_bond_atom_site_label_2
_geom_bond_distance
S001 C00E 1.702(2)
S001 C00S 1.616(3)
O002 C00C 1.371(3)
O002 C00N 1.422(3)
C003 H003 0.9300
C003 C00E 1.588(3)
C003 C00R 1.518(4)
C004 C005 1.394(3)
C004 C007 1.477(3)
C004 C00D 1.408(3)
C005 C009 1.497(3)
C005 C00C 1.392(3)
C006 C007 1.358(3)
C006 C00A 1.494(3)
C006 C00E 1.473(3)
C007 C008 1.521(3)
C008 H008 0.9800
C008 C009 1.562(3)
C008 C00H 1.542(3)
C009 H009 0.9800
C009 C00K 1.537(3)
C00A C00B 1.411(3)
C00A C00G 1.415(3)
C00B H00B 0.9300
C00B C00M 1.355(4)
C00C C00F 1.379(3)
C00D H00D 0.9300
C00D C00J 1.378(3)
C00E S0 1.588(3)
C00E C0 1.702(2)
C00F H00F 0.9300
C00F C00J 1.392(3)
C00G H00G 0.9300
C00G C00P 1.378(4)
C00H H00H 0.9800
C00H C00I 1.535(3)
C00H C00L 1.535(3)
C00I H00A 0.9700
C00I H00C 0.9700
C00I C00K 1.532(3)
C00J H00J 0.9300
C00K H00K 0.9800
C00K C00O 1.529(3)
C00L H00E 0.9700
C00L H00I 0.9700
C00L C00O 1.563(4)
C00M H00M 0.9300
C00M C00Q 1.364(4)
C00N H00L 0.9600
C00N H00N 0.9600
C00N H00O 0.9600
C00O H00P 0.9700
C00O H00Q 0.9700
C00P H00R 0.9300
C00P C00Q 1.354(4)
C00Q H00S 0.9300
C00R H00T 0.9300
C00R H00U 0.9300
C00R C00S 1.343(5)
C00R S0 1.518(4)
C00S H00V 0.9300
C00S H00W 0.9300
C00S C0 1.616(3)
C0 H0 0.9300
